data_7128139
loop_
_publ_author_name
'Sang, Ji-Wei'
'Xie, Ming-Sheng'
'Wang, Man-Man'
'Qu, Gui-Rong'
'Guo, Hai-Ming'

_publ_section_title
;
 Chemo- and regioselective ring-opening of donor-acceptor oxiranes with
 <i>N</i>-heteroaromatics.
;
_journal_issue 37
_journal_name_full 'Chemical communications (Cambridge, England)'
_journal_page_first 4552
_journal_page_last 4555
_journal_paper_doi 10.1039/d1cc00600b
_journal_volume 57
_journal_year 2021
_chemical_formula_moiety 'C22 H23 Cl N2 O5'
_chemical_formula_sum 'C22 H23 Cl N2 O5'
_chemical_formula_weight 430.87
_space_group_crystal_system monoclinic
_space_group_IT_number 14
_space_group_name_Hall '-P 2ybc'
_space_group_name_H-M_alt 'P 1 21/c 1'
_atom_sites_solution_hydrogens geom
_atom_sites_solution_primary dual
_audit_creation_date 2020-08-31
_audit_creation_method
;
Olex2 1.3-alpha
(compiled 2020.07.31 svn.rc2a77460 for OlexSys, GUI svn.r6145)
;
_audit_update_record
;
2020-10-15 deposited with the CCDC.	2021-04-06 downloaded from the CCDC.
;
_cell_angle_alpha 90
_cell_angle_beta 103.67(2)
_cell_angle_gamma 90
_cell_formula_units_Z 4
_cell_length_a 15.756(4)
_cell_length_b 14.590(3)
_cell_length_c 9.628(2)
_cell_measurement_reflns_used 1734
_cell_measurement_temperature 149.98(10)
_cell_measurement_theta_max 24.5750
_cell_measurement_theta_min 2.6390
_cell_volume 2150.6(9)
_computing_cell_refinement 'CrysAlisPro 1.171.38.43f (Rigaku OD, 2015)'
_computing_data_collection 'CrysAlisPro 1.171.38.43f (Rigaku OD, 2015)'
_computing_data_reduction 'CrysAlisPro 1.171.38.43f (Rigaku OD, 2015)'
_computing_molecular_graphics 'Olex2 1.3-alpha (Dolomanov et al., 2009)'
_computing_publication_material 'Olex2 1.3-alpha (Dolomanov et al., 2009)'
_computing_structure_refinement 'SHELXL 2018/3 (Sheldrick, 2015)'
_computing_structure_solution 'SHELXT  (Sheldrick, 2015)'
_diffrn_ambient_environment N~2~
_diffrn_ambient_temperature 149.98(10)
_diffrn_detector 'CCD plate'
_diffrn_detector_area_resol_mean 5.2684
_diffrn_detector_type AtlasS2
_diffrn_measured_fraction_theta_full 0.997
_diffrn_measured_fraction_theta_max 0.997
_diffrn_measurement_details
;
List of Runs (angles in degrees, time in seconds):

  # Type    Start    End  Width  t~exp~   \w     \q     \k     \f   Frames
#--------------------------------------------------------------------------
  1  \w    -31.00  18.00   1.00    5.00    --   11.90   0.00   0.00   49
  2  \w      3.00  31.00   1.00    5.00    --  -11.27-106.00 -67.00   28
  3  \w    -52.00 -12.00   1.00    5.00    --  -11.27 106.00  31.00   40
  4  \w    -50.00  25.00   1.00    5.00    --   11.90 -37.00 150.00   75
;
_diffrn_measurement_device 'four-circle diffractometer'
_diffrn_measurement_device_type 'SuperNova, Dual, Cu at zero, AtlasS2'
_diffrn_measurement_method '\w scans'
_diffrn_orient_matrix_type 'CrysAlisPro convention (1999,Acta A55,543-557)'
_diffrn_orient_matrix_UB_11 0.0426231000
_diffrn_orient_matrix_UB_12 -0.0145610000
_diffrn_orient_matrix_UB_13 -0.0022102000
_diffrn_orient_matrix_UB_21 -0.0140715000
_diffrn_orient_matrix_UB_22 -0.0463366000
_diffrn_orient_matrix_UB_23 -0.0040659000
_diffrn_orient_matrix_UB_31 -0.0115111000
_diffrn_orient_matrix_UB_32 0.0030144000
_diffrn_orient_matrix_UB_33 -0.0756673000
_diffrn_radiation_monochromator mirror
_diffrn_radiation_probe x-ray
_diffrn_radiation_type 'Mo K\a'
_diffrn_radiation_wavelength 0.71073
_diffrn_reflns_av_R_equivalents 0.0935
_diffrn_reflns_av_unetI/netI 0.1431
_diffrn_reflns_Laue_measured_fraction_full 0.997
_diffrn_reflns_Laue_measured_fraction_max 0.997
_diffrn_reflns_limit_h_max 16
_diffrn_reflns_limit_h_min -18
_diffrn_reflns_limit_k_max 13
_diffrn_reflns_limit_k_min -17
_diffrn_reflns_limit_l_max 11
_diffrn_reflns_limit_l_min -11
_diffrn_reflns_number 8937
_diffrn_reflns_point_group_measured_fraction_full 0.997
_diffrn_reflns_point_group_measured_fraction_max 0.997
_diffrn_reflns_theta_full 25.000
_diffrn_reflns_theta_max 25.000
_diffrn_reflns_theta_min 2.586
_diffrn_source 'micro-focus sealed X-ray tube'
_diffrn_source_type 'SuperNova (Mo) X-ray Source'
_exptl_absorpt_coefficient_mu 0.213
_exptl_absorpt_correction_T_max 1.00000
_exptl_absorpt_correction_T_min 0.81848
_exptl_absorpt_correction_type multi-scan
_exptl_absorpt_process_details
;
CrysAlisPro 1.171.38.43f (Rigaku Oxford Diffraction, 2015)
Empirical absorption correction using spherical harmonics,
 implemented in SCALE3 ABSPACK scaling algorithm.
;
_exptl_crystal_colour colourless
_exptl_crystal_colour_primary colourless
_exptl_crystal_density_diffrn 1.331
_exptl_crystal_description block
_exptl_crystal_F_000 904
_exptl_crystal_size_max 0.13
_exptl_crystal_size_mid 0.12
_exptl_crystal_size_min 0.1
_refine_diff_density_max 0.433
_refine_diff_density_min -0.358
_refine_diff_density_rms 0.091
_refine_ls_extinction_method none
_refine_ls_goodness_of_fit_ref 1.018
_refine_ls_hydrogen_treatment constr
_refine_ls_matrix_type full
_refine_ls_number_parameters 273
_refine_ls_number_reflns 3783
_refine_ls_number_restraints 0
_refine_ls_restrained_S_all 1.018
_refine_ls_R_factor_all 0.1496
_refine_ls_R_factor_gt 0.0789
_refine_ls_shift/su_max 0.000
_refine_ls_shift/su_mean 0.000
_refine_ls_structure_factor_coef Fsqd
_refine_ls_weighting_details 'w=1/[\s^2^(Fo^2^)+(0.1012P)^2^] where P=(Fo^2^+2Fc^2^)/3'
_refine_ls_weighting_scheme calc
_refine_ls_wR_factor_gt 0.1861
_refine_ls_wR_factor_ref 0.2389
_reflns_Friedel_coverage 0.000
_reflns_number_gt 2007
_reflns_number_total 3783
_reflns_threshold_expression 'I > 2\s(I)'
_cod_data_source_file d1cc00600b2.cif
_cod_data_source_block hn02
_cod_depositor_comments 'Adding full bibliography for 7128134--7128140.cif.'
_cod_original_cell_volume 2150.5(9)
_cod_database_code 7128139
_shelx_shelxl_version_number 2018/3
_shelx_space_group_comment
;
The symmetry employed for this shelxl refinement is uniquely defined
by the following loop, which should always be used as a source of
symmetry information in preference to the above space-group names.
They are only intended as comments.
;
_reflns_odcompleteness_completeness 99.65
_reflns_odcompleteness_iscentric 1
_reflns_odcompleteness_theta 26.32
_olex2_refinement_description
;
1. Fixed Uiso
 At 1.2 times of:
  All C(H) groups, All C(H,H) groups
 At 1.5 times of:
  All C(H,H,H) groups
2.a Ternary CH refined with riding coordinates:
 C7(H7), C8(H8)
2.b Secondary CH2 refined with riding coordinates:
 C16(H16A,H16B), C10(H10A,H10B), C13(H13A,H13B)
2.c Aromatic/amide H refined with riding coordinates:
 C2(H2), C22(H22), C19(H19), C3(H3), C21(H21), C6(H6), C4(H4), C20(H20), C5(H5)
2.d Idealised Me refined as rotating group:
 C11(H11A,H11B,H11C), C14(H14A,H14B,H14C)
;
_olex2_submission_special_instructions 'No special instructions were received'
_oxdiff_exptl_absorpt_empirical_details
;
Empirical correction (ABSPACK) includes:
- Absorption correction using spherical harmonics
- Frame scaling
- Detector area scaling
;
_oxdiff_exptl_absorpt_empirical_full_max 1.943
_oxdiff_exptl_absorpt_empirical_full_min 0.430

loop_
_space_group_symop_operation_xyz
'x, y, z'
'-x, y+1/2, -z+1/2'
'-x, -y, -z'
'x, -y-1/2, z-1/2'

loop_
_atom_site_label
_atom_site_type_symbol
_atom_site_fract_x
_atom_site_fract_y
_atom_site_fract_z
_atom_site_U_iso_or_equiv
_atom_site_adp_type
_atom_site_occupancy
_atom_site_site_symmetry_order
_atom_site_calc_flag
_atom_site_refinement_flags_posn
_atom_site_refinement_flags_adp
_atom_site_refinement_flags_occupancy
_atom_site_disorder_assembly
_atom_site_disorder_group
Cl1 Cl 0.06646(9) 0.32106(9) 0.54023(12) 0.0483(4) Uani 1 1 d . . . . .
O2 O 0.2932(2) 0.4813(2) 0.7419(3) 0.0364(8) Uani 1 1 d . . . . .
O1 O 0.1543(2) 0.4519(3) 0.8663(3) 0.0473(10) Uani 1 1 d . . . . .
O3 O 0.0685(2) 0.5383(3) 0.6954(4) 0.0534(10) Uani 1 1 d . . . . .
N2 N 0.2764(3) 0.3820(2) 0.5428(3) 0.0302(9) Uani 1 1 d . . . . .
N1 N 0.2170(3) 0.3383(3) 0.3186(3) 0.0365(10) Uani 1 1 d . . . . .
C15 C 0.2178(3) 0.3267(3) 0.4545(4) 0.0290(10) Uani 1 1 d . . . . .
O5 O 0.2008(3) 0.6853(2) 0.6223(4) 0.0673(13) Uani 1 1 d . . . . .
C1 C 0.3807(3) 0.3480(3) 0.7762(4) 0.0304(11) Uani 1 1 d . . . . .
C7 C 0.2938(3) 0.3877(3) 0.6998(4) 0.0355(12) Uani 1 1 d . . . . .
H7 H 0.247341 0.355104 0.731459 0.043 Uiso 1 1 calc R U . . .
C8 C 0.2155(3) 0.5303(3) 0.6903(4) 0.0336(11) Uani 1 1 d . . . . .
H8 H 0.195615 0.521480 0.586776 0.040 Uiso 1 1 calc R U . . .
C9 C 0.1425(3) 0.5012(3) 0.7639(5) 0.0390(12) Uani 1 1 d . . . . .
C2 C 0.4301(3) 0.3892(3) 0.8979(4) 0.0356(11) Uani 1 1 d . . . . .
H2 H 0.410869 0.443208 0.931589 0.043 Uiso 1 1 calc R U . . .
C17 C 0.3161(3) 0.4356(3) 0.4554(4) 0.0324(11) Uani 1 1 d . . . . .
O4 O 0.2869(4) 0.6540(3) 0.8336(5) 0.099(2) Uani 1 1 d . . . . .
C18 C 0.2768(3) 0.4078(3) 0.3173(4) 0.0347(11) Uani 1 1 d . . . . .
C16 C 0.1596(3) 0.2613(3) 0.5041(4) 0.0361(12) Uani 1 1 d . . . . .
H16A H 0.191551 0.230834 0.590262 0.043 Uiso 1 1 calc R U . . .
H16B H 0.139770 0.214927 0.431441 0.043 Uiso 1 1 calc R U . . .
C12 C 0.2404(4) 0.6304(3) 0.7224(5) 0.0410(13) Uani 1 1 d . . . . .
C22 C 0.3782(4) 0.5043(3) 0.4843(5) 0.0419(13) Uani 1 1 d . . . . .
H22 H 0.403529 0.522690 0.577296 0.050 Uiso 1 1 calc R U . . .
C19 C 0.2999(4) 0.4495(3) 0.2001(5) 0.0486(14) Uani 1 1 d . . . . .
H19 H 0.274738 0.431165 0.106910 0.058 Uiso 1 1 calc R U . . .
C3 C 0.5080(4) 0.3504(4) 0.9695(5) 0.0452(14) Uani 1 1 d . . . . .
H3 H 0.541191 0.379430 1.050233 0.054 Uiso 1 1 calc R U . . .
C21 C 0.4007(4) 0.5442(4) 0.3677(6) 0.0512(14) Uani 1 1 d . . . . .
H21 H 0.443301 0.589594 0.382040 0.061 Uiso 1 1 calc R U . . .
C6 C 0.4109(4) 0.2673(4) 0.7286(5) 0.0516(15) Uani 1 1 d . . . . .
H6 H 0.379347 0.239419 0.645501 0.062 Uiso 1 1 calc R U . . .
C4 C 0.5375(4) 0.2698(4) 0.9241(5) 0.0452(13) Uani 1 1 d . . . . .
H4 H 0.589867 0.243844 0.973376 0.054 Uiso 1 1 calc R U . . .
C20 C 0.3598(4) 0.5171(4) 0.2276(5) 0.0515(15) Uani 1 1 d . . . . .
H20 H 0.374714 0.546873 0.151287 0.062 Uiso 1 1 calc R U . . .
C5 C 0.4877(4) 0.2286(4) 0.8042(5) 0.0619(17) Uani 1 1 d . . . . .
H5 H 0.506120 0.173254 0.773285 0.074 Uiso 1 1 calc R U . . .
C10 C -0.0083(4) 0.5176(4) 0.7531(6) 0.0623(17) Uani 1 1 d . . . . .
H10A H -0.061300 0.519847 0.677590 0.075 Uiso 1 1 calc R U . . .
H10B H -0.003000 0.456852 0.795330 0.075 Uiso 1 1 calc R U . . .
C13 C 0.2186(6) 0.7843(4) 0.6466(7) 0.086(2) Uani 1 1 d . . . . .
H13A H 0.278781 0.793166 0.698341 0.103 Uiso 1 1 calc R U . . .
H13B H 0.209965 0.815700 0.555519 0.103 Uiso 1 1 calc R U . . .
C11 C -0.0108(5) 0.5866(5) 0.8611(7) 0.083(2) Uani 1 1 d . . . . .
H11A H -0.012640 0.646525 0.819171 0.125 Uiso 1 1 calc R U . . .
H11B H 0.040369 0.581282 0.937821 0.125 Uiso 1 1 calc R U . . .
H11C H -0.061967 0.577662 0.897410 0.125 Uiso 1 1 calc R U . . .
C14 C 0.1605(6) 0.8220(5) 0.7279(8) 0.099(3) Uani 1 1 d . . . . .
H14A H 0.101069 0.810104 0.678811 0.149 Uiso 1 1 calc R U . . .
H14B H 0.169588 0.886961 0.738125 0.149 Uiso 1 1 calc R U . . .
H14C H 0.172342 0.793988 0.820705 0.149 Uiso 1 1 calc R U . . .

loop_
_atom_site_aniso_label
_atom_site_aniso_U_11
_atom_site_aniso_U_22
_atom_site_aniso_U_33
_atom_site_aniso_U_23
_atom_site_aniso_U_13
_atom_site_aniso_U_12
Cl1 0.0454(9) 0.0442(8) 0.0577(8) 0.0079(6) 0.0167(6) -0.0030(7)
O2 0.040(2) 0.0309(18) 0.0356(16) -0.0098(13) 0.0027(14) 0.0058(17)
O1 0.046(2) 0.058(2) 0.0377(17) 0.0162(16) 0.0102(15) 0.010(2)
O3 0.041(2) 0.059(2) 0.061(2) 0.0260(18) 0.0138(17) 0.010(2)
N2 0.040(2) 0.029(2) 0.0209(17) -0.0025(15) 0.0065(15) -0.001(2)
N1 0.050(3) 0.035(2) 0.0253(19) 0.0011(15) 0.0107(17) -0.005(2)
C15 0.035(3) 0.024(2) 0.029(2) 0.0012(17) 0.0089(19) 0.002(2)
O5 0.109(4) 0.035(2) 0.056(2) 0.0023(17) 0.014(2) 0.001(3)
C1 0.039(3) 0.028(2) 0.025(2) 0.0030(17) 0.0080(18) -0.002(2)
C7 0.056(3) 0.025(2) 0.026(2) -0.0060(18) 0.011(2) -0.002(3)
C8 0.036(3) 0.033(3) 0.029(2) -0.0006(18) 0.0011(19) 0.005(2)
C9 0.036(3) 0.043(3) 0.036(3) -0.003(2) 0.004(2) 0.008(3)
C2 0.036(3) 0.026(2) 0.043(2) 0.0024(19) 0.005(2) 0.001(2)
C17 0.038(3) 0.026(2) 0.036(2) -0.0030(19) 0.014(2) 0.001(2)
O4 0.100(4) 0.041(2) 0.117(4) -0.032(2) -0.051(3) 0.015(3)
C18 0.042(3) 0.029(3) 0.034(2) 0.0008(18) 0.012(2) 0.005(2)
C16 0.054(3) 0.024(2) 0.029(2) -0.0019(17) 0.006(2) -0.008(3)
C12 0.044(3) 0.035(3) 0.044(3) -0.007(2) 0.009(2) 0.008(3)
C22 0.050(4) 0.031(3) 0.045(3) -0.009(2) 0.013(2) -0.003(3)
C19 0.076(4) 0.033(3) 0.042(3) -0.002(2) 0.025(3) -0.005(3)
C3 0.044(4) 0.041(3) 0.043(3) 0.008(2) -0.003(2) -0.008(3)
C21 0.055(4) 0.030(3) 0.076(4) 0.000(2) 0.031(3) -0.011(3)
C6 0.066(4) 0.043(3) 0.040(3) -0.011(2) 0.000(2) 0.013(3)
C4 0.036(3) 0.053(3) 0.044(3) 0.017(2) 0.004(2) -0.001(3)
C20 0.076(4) 0.037(3) 0.051(3) 0.006(2) 0.033(3) 0.001(3)
C5 0.072(5) 0.058(4) 0.053(3) 0.000(3) 0.010(3) 0.023(4)
C10 0.048(4) 0.072(4) 0.068(4) 0.017(3) 0.015(3) 0.015(4)
C13 0.136(7) 0.037(3) 0.093(4) -0.006(3) 0.044(5) -0.002(5)
C11 0.077(5) 0.084(5) 0.093(5) 0.006(4) 0.028(4) 0.019(5)
C14 0.126(8) 0.049(4) 0.119(6) -0.001(4) 0.021(5) 0.014(5)

loop_
_atom_type_symbol
_atom_type_description
_atom_type_scat_dispersion_real
_atom_type_scat_dispersion_imag
_atom_type_scat_source
C C 0.0033 0.0016 'International Tables Vol C Tables 4.2.6.8 and 6.1.1.4'
H H 0.0000 0.0000 'International Tables Vol C Tables 4.2.6.8 and 6.1.1.4'
Cl Cl 0.1484 0.1585 'International Tables Vol C Tables 4.2.6.8 and 6.1.1.4'
N N 0.0061 0.0033 'International Tables Vol C Tables 4.2.6.8 and 6.1.1.4'
O O 0.0106 0.0060 'International Tables Vol C Tables 4.2.6.8 and 6.1.1.4'

loop_
_geom_angle_atom_site_label_1
_geom_angle_atom_site_label_2
_geom_angle_atom_site_label_3
_geom_angle
_geom_angle_site_symmetry_1
_geom_angle_site_symmetry_3
_geom_angle_publ_flag
C8 O2 C7 116.8(3) . . ?
C9 O3 C10 115.9(4) . . ?
C15 N2 C7 127.4(4) . . ?
C15 N2 C17 106.8(3) . . ?
C17 N2 C7 125.7(4) . . ?
C15 N1 C18 104.9(3) . . ?
N2 C15 C16 124.1(3) . . ?
N1 C15 N2 112.9(4) . . ?
N1 C15 C16 122.9(4) . . ?
C12 O5 C13 116.5(5) . . ?
C2 C1 C7 120.8(4) . . ?
C2 C1 C6 118.7(4) . . ?
C6 C1 C7 120.5(4) . . ?
O2 C7 N2 109.5(3) . . ?
O2 C7 C1 107.2(3) . . ?
O2 C7 H7 108.7 . . ?
N2 C7 C1 114.0(4) . . ?
N2 C7 H7 108.7 . . ?
C1 C7 H7 108.7 . . ?
O2 C8 H8 109.7 . . ?
O2 C8 C9 112.3(3) . . ?
O2 C8 C12 104.8(4) . . ?
C9 C8 H8 109.7 . . ?
C12 C8 H8 109.7 . . ?
C12 C8 C9 110.7(4) . . ?
O1 C9 O3 127.4(5) . . ?
O1 C9 C8 123.6(4) . . ?
O3 C9 C8 109.0(4) . . ?
C1 C2 H2 119.9 . . ?
C3 C2 C1 120.1(5) . . ?
C3 C2 H2 119.9 . . ?
C18 C17 N2 104.5(4) . . ?
C22 C17 N2 132.8(4) . . ?
C22 C17 C18 122.6(4) . . ?
N1 C18 C19 129.0(4) . . ?
C17 C18 N1 110.8(4) . . ?
C17 C18 C19 120.1(5) . . ?
Cl1 C16 H16A 109.6 . . ?
Cl1 C16 H16B 109.6 . . ?
C15 C16 Cl1 110.1(3) . . ?
C15 C16 H16A 109.6 . . ?
C15 C16 H16B 109.6 . . ?
H16A C16 H16B 108.1 . . ?
O5 C12 C8 112.7(4) . . ?
O4 C12 O5 125.0(5) . . ?
O4 C12 C8 122.1(5) . . ?
C17 C22 H22 121.7 . . ?
C17 C22 C21 116.5(4) . . ?
C21 C22 H22 121.7 . . ?
C18 C19 H19 121.3 . . ?
C20 C19 C18 117.5(4) . . ?
C20 C19 H19 121.3 . . ?
C2 C3 H3 119.3 . . ?
C4 C3 C2 121.4(5) . . ?
C4 C3 H3 119.3 . . ?
C22 C21 H21 119.6 . . ?
C22 C21 C20 120.8(5) . . ?
C20 C21 H21 119.6 . . ?
C1 C6 H6 120.0 . . ?
C5 C6 C1 120.1(5) . . ?
C5 C6 H6 120.0 . . ?
C3 C4 H4 120.9 . . ?
C5 C4 C3 118.3(5) . . ?
C5 C4 H4 120.9 . . ?
C19 C20 C21 122.3(5) . . ?
C19 C20 H20 118.8 . . ?
C21 C20 H20 118.8 . . ?
C6 C5 H5 119.3 . . ?
C4 C5 C6 121.4(5) . . ?
C4 C5 H5 119.3 . . ?
O3 C10 H10A 110.3 . . ?
O3 C10 H10B 110.3 . . ?
H10A C10 H10B 108.6 . . ?
C11 C10 O3 106.9(6) . . ?
C11 C10 H10A 110.3 . . ?
C11 C10 H10B 110.3 . . ?
O5 C13 H13A 109.7 . . ?
O5 C13 H13B 109.7 . . ?
H13A C13 H13B 108.2 . . ?
C14 C13 O5 109.7(6) . . ?
C14 C13 H13A 109.7 . . ?
C14 C13 H13B 109.7 . . ?
C10 C11 H11A 109.5 . . ?
C10 C11 H11B 109.5 . . ?
C10 C11 H11C 109.5 . . ?
H11A C11 H11B 109.5 . . ?
H11A C11 H11C 109.5 . . ?
H11B C11 H11C 109.5 . . ?
C13 C14 H14A 109.5 . . ?
C13 C14 H14B 109.5 . . ?
C13 C14 H14C 109.5 . . ?
H14A C14 H14B 109.5 . . ?
H14A C14 H14C 109.5 . . ?
H14B C14 H14C 109.5 . . ?

loop_
_geom_bond_atom_site_label_1
_geom_bond_atom_site_label_2
_geom_bond_distance
_geom_bond_site_symmetry_2
_geom_bond_publ_flag
Cl1 C16 1.811(5) . ?
O2 C7 1.425(5) . ?
O2 C8 1.403(5) . ?
O1 C9 1.198(5) . ?
O3 C9 1.314(6) . ?
O3 C10 1.477(7) . ?
N2 C15 1.362(5) . ?
N2 C7 1.473(5) . ?
N2 C17 1.400(6) . ?
N1 C15 1.316(5) . ?
N1 C18 1.386(6) . ?
C15 C16 1.478(6) . ?
O5 C12 1.295(6) . ?
O5 C13 1.479(7) . ?
C1 C7 1.508(6) . ?
C1 C2 1.382(6) . ?
C1 C6 1.388(6) . ?
C7 H7 0.9800 . ?
C8 H8 0.9800 . ?
C8 C9 1.546(7) . ?
C8 C12 1.526(7) . ?
C2 H2 0.9300 . ?
C2 C3 1.378(7) . ?
C17 C18 1.387(6) . ?
C17 C22 1.382(7) . ?
O4 C12 1.196(6) . ?
C18 C19 1.404(6) . ?
C16 H16A 0.9700 . ?
C16 H16B 0.9700 . ?
C22 H22 0.9300 . ?
C22 C21 1.383(7) . ?
C19 H19 0.9300 . ?
C19 C20 1.348(7) . ?
C3 H3 0.9300 . ?
C3 C4 1.373(7) . ?
C21 H21 0.9300 . ?
C21 C20 1.407(7) . ?
C6 H6 0.9300 . ?
C6 C5 1.377(8) . ?
C4 H4 0.9300 . ?
C4 C5 1.372(8) . ?
C20 H20 0.9300 . ?
C5 H5 0.9300 . ?
C10 H10A 0.9700 . ?
C10 H10B 0.9700 . ?
C10 C11 1.455(8) . ?
C13 H13A 0.9700 . ?
C13 H13B 0.9700 . ?
C13 C14 1.447(10) . ?
C11 H11A 0.9600 . ?
C11 H11B 0.9600 . ?
C11 H11C 0.9600 . ?
C14 H14A 0.9600 . ?
C14 H14B 0.9600 . ?
C14 H14C 0.9600 . ?

loop_
_geom_torsion_atom_site_label_1
_geom_torsion_atom_site_label_2
_geom_torsion_atom_site_label_3
_geom_torsion_atom_site_label_4
_geom_torsion
_geom_torsion_site_symmetry_1
_geom_torsion_site_symmetry_2
_geom_torsion_site_symmetry_3
_geom_torsion_site_symmetry_4
_geom_torsion_publ_flag
O2 C8 C9 O1 9.5(6) . . . . ?
O2 C8 C9 O3 -169.9(4) . . . . ?
O2 C8 C12 O5 142.4(4) . . . . ?
O2 C8 C12 O4 -42.4(7) . . . . ?
N2 C15 C16 Cl1 79.8(5) . . . . ?
N2 C17 C18 N1 -1.5(5) . . . . ?
N2 C17 C18 C19 178.5(4) . . . . ?
N2 C17 C22 C21 -178.4(5) . . . . ?
N1 C15 C16 Cl1 -99.0(4) . . . . ?
N1 C18 C19 C20 179.2(5) . . . . ?
C15 N2 C7 O2 -131.3(4) . . . . ?
C15 N2 C7 C1 108.7(5) . . . . ?
C15 N2 C17 C18 0.3(5) . . . . ?
C15 N2 C17 C22 178.3(5) . . . . ?
C15 N1 C18 C17 2.1(5) . . . . ?
C15 N1 C18 C19 -177.9(5) . . . . ?
C1 C2 C3 C4 -1.2(7) . . . . ?
C1 C6 C5 C4 -2.5(9) . . . . ?
C7 O2 C8 C9 72.6(4) . . . . ?
C7 O2 C8 C12 -167.3(3) . . . . ?
C7 N2 C15 N1 179.3(4) . . . . ?
C7 N2 C15 C16 0.4(7) . . . . ?
C7 N2 C17 C18 -178.0(4) . . . . ?
C7 N2 C17 C22 0.0(8) . . . . ?
C7 C1 C2 C3 177.7(4) . . . . ?
C7 C1 C6 C5 -175.9(5) . . . . ?
C8 O2 C7 N2 60.0(5) . . . . ?
C8 O2 C7 C1 -175.9(3) . . . . ?
C9 O3 C10 C11 88.1(6) . . . . ?
C9 C8 C12 O5 -96.3(5) . . . . ?
C9 C8 C12 O4 78.8(7) . . . . ?
C2 C1 C7 O2 20.5(5) . . . . ?
C2 C1 C7 N2 141.8(4) . . . . ?
C2 C1 C6 C5 1.7(8) . . . . ?
C2 C3 C4 C5 0.5(8) . . . . ?
C17 N2 C15 N1 1.1(5) . . . . ?
C17 N2 C15 C16 -177.8(4) . . . . ?
C17 N2 C7 O2 46.7(6) . . . . ?
C17 N2 C7 C1 -73.4(5) . . . . ?
C17 C18 C19 C20 -0.8(7) . . . . ?
C17 C22 C21 C20 1.7(8) . . . . ?
C18 N1 C15 N2 -2.0(5) . . . . ?
C18 N1 C15 C16 176.9(4) . . . . ?
C18 C17 C22 C21 -0.7(7) . . . . ?
C18 C19 C20 C21 1.9(8) . . . . ?
C12 O5 C13 C14 -85.7(8) . . . . ?
C12 C8 C9 O1 -107.1(5) . . . . ?
C12 C8 C9 O3 73.4(5) . . . . ?
C22 C17 C18 N1 -179.8(4) . . . . ?
C22 C17 C18 C19 0.3(7) . . . . ?
C22 C21 C20 C19 -2.5(9) . . . . ?
C3 C4 C5 C6 1.4(9) . . . . ?
C6 C1 C7 O2 -161.9(4) . . . . ?
C6 C1 C7 N2 -40.6(6) . . . . ?
C6 C1 C2 C3 0.1(7) . . . . ?
C10 O3 C9 O1 0.9(8) . . . . ?
C10 O3 C9 C8 -179.7(4) . . . . ?
C13 O5 C12 C8 177.9(5) . . . . ?
C13 O5 C12 O4 3.0(9) . . . . ?
